data_4029008
loop_
_publ_author_name
'Swatschek, J\"org'
'Grothues, Lydia'
'Bauer, Jonathan O.'
'Strohmann, Carsten'
'Christmann, Mathias'

_publ_section_title
;
 A Formal, One-Pot \b-Chlorination of Primary Alcohols and Its Utilization
 in the Transformation of Terpene Feedstock and the Synthesis of a
 C2-Symmetrical Terminal Bis-Epoxide.
;
_journal_issue 3
_journal_name_full 'The Journal of organic chemistry'
_journal_page_first 976
_journal_paper_doi 10.1021/jo402422b
_journal_volume 79
_journal_year 2014
_chemical_absolute_configuration ad
_chemical_formula_moiety 'C7 H14 Cl2 O2'
_chemical_formula_sum 'C7 H14 Cl2 O2'
_chemical_formula_weight 201.08
_chemical_name_systematic (2S,6S)-2,6-Dichloroheptane-1,7-diol
_space_group_IT_number 1
_symmetry_cell_setting triclinic
_symmetry_space_group_name_Hall 'P 1'
_symmetry_space_group_name_H-M 'P 1'
_atom_sites_solution_hydrogens geom
_atom_sites_solution_primary direct
_atom_sites_solution_secondary difmap
_audit_creation_date 2013-10-31T13:08:43-00:00
_audit_creation_method 'WinGX routine CIF_UPDATE'
_cell_angle_alpha 84.817(10)
_cell_angle_beta 82.484(12)
_cell_angle_gamma 80.657(11)
_cell_formula_units_Z 1
_cell_length_a 5.0136(8)
_cell_length_b 5.3946(6)
_cell_length_c 9.3077(13)
_cell_measurement_reflns_used 2123
_cell_measurement_temperature 173(2)
_cell_measurement_theta_max 26.99
_cell_measurement_theta_min 3.84
_cell_volume 245.65(6)
_computing_cell_refinement
;
CrysAlis RED, Oxford Diffraction Ltd.,
Version 1.171.32.37 (release 24-10-2008 CrysAlis171 .NET)
(compiled Oct 24 2008,09:44:38)'
;
_computing_data_collection
;
CrysAlis CCD, Oxford Diffraction Ltd.,
Version 1.171.32.37 (release 24-10-2008 CrysAlis171 .NET)
(compiled Oct 24 2008,09:44:38)
;
_computing_data_reduction
;
CrysAlis RED, Oxford Diffraction Ltd.,
Version 1.171.32.37 (release 24-10-2008 CrysAlis171 .NET)
(compiled Oct 24 2008,09:44:38)
;
_computing_molecular_graphics
;
Ortep-3 (Farrugia, 1997) and Schakal 92
 (Keller 1992)
;
_computing_publication_material 'wingx (Farrugia, 1999)'
_computing_structure_refinement 'SHELXL-97 (Sheldrick, 2008)'
_computing_structure_solution 'SHELXS-97 (Sheldrick, 2008)'
_diffrn_ambient_temperature 173(2)
_diffrn_measured_fraction_theta_full 0.995
_diffrn_measured_fraction_theta_max 0.995
_diffrn_measurement_device_type 'Xcalibur S Oxford Diffraction'
_diffrn_measurement_method Omega-scan
_diffrn_radiation_monochromator graphite
_diffrn_radiation_source 'Enhance (Mo) X-ray Source'
_diffrn_radiation_type MoK\a
_diffrn_radiation_wavelength 0.71073
_diffrn_reflns_av_R_equivalents 0.0153
_diffrn_reflns_av_unetI/netI 0.0228
_diffrn_reflns_limit_h_max 6
_diffrn_reflns_limit_h_min -6
_diffrn_reflns_limit_k_max 6
_diffrn_reflns_limit_k_min -6
_diffrn_reflns_limit_l_max 11
_diffrn_reflns_limit_l_min -11
_diffrn_reflns_number 3335
_diffrn_reflns_theta_full 26.99
_diffrn_reflns_theta_max 26.99
_diffrn_reflns_theta_min 3.84
_exptl_absorpt_coefficient_mu 0.615
_exptl_absorpt_correction_T_max 0.887
_exptl_absorpt_correction_T_min 0.837
_exptl_absorpt_correction_type multi-scan
_exptl_absorpt_process_details
;
CrysAlis RED, Oxford Diffraction Ltd. Empirical absorption correction using
spherical harmonics,
implemented in SCALE3 ABSPACK scaling algorithm.
;
_exptl_crystal_density_diffrn 1.359
_exptl_crystal_density_method 'not measured'
_exptl_crystal_F_000 106
_exptl_crystal_size_max 0.3
_exptl_crystal_size_mid 0.2
_exptl_crystal_size_min 0.2
_refine_diff_density_max 0.211
_refine_diff_density_min -0.157
_refine_diff_density_rms 0.033
_refine_ls_abs_structure_details 'Flack H D (1983), Acta Cryst. A39, 876-881'
_refine_ls_abs_structure_Flack 0.00(5)
_refine_ls_extinction_method none
_refine_ls_goodness_of_fit_ref 1
_refine_ls_hydrogen_treatment mixed
_refine_ls_matrix_type full
_refine_ls_number_parameters 108
_refine_ls_number_reflns 2123
_refine_ls_number_restraints 3
_refine_ls_restrained_S_all 1
_refine_ls_R_factor_all 0.0201
_refine_ls_R_factor_gt 0.0198
_refine_ls_shift/su_max 0
_refine_ls_shift/su_mean 0
_refine_ls_structure_factor_coef Fsqd
_refine_ls_weighting_details 'calc w=1/[\s^2^(Fo^2^)+(0.0331P)^2^+0.0268P] where P=(Fo^2^+2Fc^2^)/3'
_refine_ls_weighting_scheme calc
_refine_ls_wR_factor_gt 0.053
_refine_ls_wR_factor_ref 0.0533
_reflns_number_gt 2103
_reflns_number_total 2123
_reflns_threshold_expression >2sigma(I)
_cod_data_source_file jo402422b_si_001.cif
_cod_data_source_block 2538
_cod_database_code 4029008

loop_
_symmetry_equiv_pos_as_xyz
'x, y, z'

loop_
_atom_site_label
_atom_site_type_symbol
_atom_site_fract_x
_atom_site_fract_y
_atom_site_fract_z
_atom_site_U_iso_or_equiv
_atom_site_adp_type
_atom_site_occupancy
_atom_site_symmetry_multiplicity
_atom_site_calc_flag
_atom_site_refinement_flags
C1 C 0.8368(3) 1.2091(3) 0.98669(15) 0.0256(3) Uani 1 1 d .
H1A H 1.0077 1.2783 0.9543 0.031 Uiso 1 1 calc R
H1B H 0.6848 1.331 0.9522 0.031 Uiso 1 1 calc R
C2 C 0.8501(3) 0.9634(2) 0.91847(13) 0.0200(2) Uani 1 1 d .
H2 H 0.9901 0.8353 0.9619 0.024 Uiso 1 1 calc R
C3 C 0.9254(3) 0.9876(2) 0.75552(14) 0.0225(3) Uani 1 1 d .
H3A H 1.0887 1.0722 0.7341 0.027 Uiso 1 1 calc R
H3B H 0.7748 1.097 0.7114 0.027 Uiso 1 1 calc R
C4 C 0.9832(3) 0.7395(3) 0.68420(15) 0.0238(3) Uani 1 1 d .
H4A H 0.8214 0.6529 0.7058 0.029 Uiso 1 1 calc R
H4B H 1.1369 0.6305 0.7259 0.029 Uiso 1 1 calc R
C5 C 1.0531(3) 0.7758(2) 0.51994(14) 0.0238(3) Uani 1 1 d .
H5A H 0.8928 0.8727 0.478 0.029 Uiso 1 1 calc R
H5B H 1.2033 0.8772 0.499 0.029 Uiso 1 1 calc R
C6 C 1.1366(3) 0.5324(2) 0.44580(14) 0.0194(2) Uani 1 1 d .
H6 H 0.9936 0.4223 0.4755 0.023 Uiso 1 1 calc R
C7 C 1.1710(3) 0.5740(3) 0.28202(15) 0.0312(3) Uani 1 1 d .
H7A H 0.9968 0.6607 0.2501 0.037 Uiso 1 1 calc R
H7B H 1.3097 0.6858 0.2523 0.037 Uiso 1 1 calc R
Cl1 Cl 0.52226(5) 0.85901(5) 0.96092(4) 0.03148(10) Uani 1 1 d .
Cl2 Cl 1.45638(5) 0.37057(5) 0.50168(4) 0.03219(10) Uani 1 1 d .
H1O H 0.645(5) 1.220(4) 1.163(2) 0.033(5) Uiso 1 1 d .
H2O H 1.122(5) 0.287(4) 0.211(2) 0.044(6) Uiso 1 1 d .
O1 O 0.7989(2) 1.1830(2) 1.14099(11) 0.0305(2) Uani 1 1 d .
O2 O 1.2503(3) 0.3485(3) 0.21140(13) 0.0380(3) Uani 1 1 d .

loop_
_atom_site_aniso_label
_atom_site_aniso_U_11
_atom_site_aniso_U_22
_atom_site_aniso_U_33
_atom_site_aniso_U_23
_atom_site_aniso_U_13
_atom_site_aniso_U_12
C1 0.0328(7) 0.0244(6) 0.0193(6) -0.0076(5) -0.0017(5) -0.0014(5)
C2 0.0195(6) 0.0227(6) 0.0169(6) -0.0051(5) 0.0010(5) -0.0010(5)
C3 0.0303(7) 0.0203(6) 0.0165(6) -0.0038(5) -0.0006(5) -0.0029(5)
C4 0.0309(7) 0.0236(6) 0.0158(6) -0.0055(5) 0.0023(5) -0.0030(5)
C5 0.0324(7) 0.0223(6) 0.0159(6) -0.0049(5) 0.0002(5) -0.0020(5)
C6 0.0151(5) 0.0252(6) 0.0182(6) -0.0070(5) -0.0014(4) -0.0012(4)
C7 0.0384(8) 0.0374(8) 0.0169(7) -0.0101(6) -0.0002(6) -0.0009(6)
Cl1 0.02340(19) 0.03486(19) 0.0353(2) -0.01092(14) 0.00740(13) -0.00585(14)
Cl2 0.01977(18) 0.0412(2) 0.0350(2) -0.01017(16) -0.00595(13) 0.00366(14)
O1 0.0279(6) 0.0427(6) 0.0204(5) -0.0147(4) 0.0005(4) 0.0002(5)
O2 0.0305(6) 0.0526(7) 0.0329(6) -0.0290(5) 0.0007(4) -0.0018(5)

loop_
_atom_type_symbol
_atom_type_description
_atom_type_scat_dispersion_real
_atom_type_scat_dispersion_imag
_atom_type_scat_source
C C 0.0033 0.0016 'International Tables Vol C Tables 4.2.6.8 and 6.1.1.4'
H H 0 0 'International Tables Vol C Tables 4.2.6.8 and 6.1.1.4'
O O 0.0106 0.006 'International Tables Vol C Tables 4.2.6.8 and 6.1.1.4'
Cl Cl 0.1484 0.1585 'International Tables Vol C Tables 4.2.6.8 and 6.1.1.4'

loop_
_geom_angle_atom_site_label_1
_geom_angle_atom_site_label_2
_geom_angle_atom_site_label_3
_geom_angle
O1 C1 C2 112.91(11)
C1 C2 C3 112.28(11)
C1 C2 Cl1 108.36(9)
C3 C2 Cl1 109.99(9)
C2 C3 C4 114.50(10)
C3 C4 C5 112.15(11)
C6 C5 C4 113.97(11)
C7 C6 C5 112.52(11)
C7 C6 Cl2 108.20(10)
C5 C6 Cl2 109.93(9)
O2 C7 C6 113.14(12)

loop_
_geom_bond_atom_site_label_1
_geom_bond_atom_site_label_2
_geom_bond_distance
C1 O1 1.4210(16)
C1 C2 1.5085(17)
C2 C3 1.5134(16)
C2 Cl1 1.8072(13)
C3 C4 1.5164(18)
C4 C5 1.5254(17)
C5 C6 1.5120(17)
C6 C7 1.5119(18)
C6 Cl2 1.8121(13)
C7 O2 1.4102(19)
